data_7132634
loop_
_publ_author_name
'Fu, Li-Zhi'
'He, Piao'
'Wang, Jia-Wei'
'Ma, Fan'
'Liu, Chao'
'Chen, Guo'
'Yi, Xiao-Yi'

_publ_section_title
;
 Mononuclear indium(III) photosensitizers for photo-dehalogenation and
 olefin reduction.
;
_journal_issue 12
_journal_name_full 'Chemical communications (Cambridge, England)'
_journal_page_first 1595
_journal_page_last 1598
_journal_paper_doi 10.1039/d3cc05273g
_journal_volume 60
_journal_year 2024
_chemical_formula_moiety 'C27 H21 In N6'
_chemical_formula_sum 'C27 H21 In N6'
_chemical_formula_weight 544.32
_space_group_crystal_system monoclinic
_space_group_IT_number 14
_space_group_name_Hall '-P 2ybc'
_space_group_name_H-M_alt 'P 1 21/c 1'
_atom_sites_solution_hydrogens geom
_atom_sites_solution_primary iterative
_audit_block_doi 10.5517/ccdc.csd.cc2frxdj
_audit_creation_date 2023-02-21
_audit_creation_method
;
Olex2 1.5-alpha
(compiled 2021.07.19 svn.r715e62df for OlexSys, GUI svn.r6383)
;
_audit_update_record
;
2023-04-19 deposited with the CCDC.	2024-01-16 downloaded from the CCDC.
;
_cell_angle_alpha 90
_cell_angle_beta 99.032(3)
_cell_angle_gamma 90
_cell_formula_units_Z 4
_cell_length_a 16.1797(10)
_cell_length_b 15.4641(10)
_cell_length_c 9.7077(6)
_cell_measurement_reflns_used 6100
_cell_measurement_temperature 296(2)
_cell_measurement_theta_max 24.48
_cell_measurement_theta_min 2.50
_cell_volume 2398.8(3)
_computing_molecular_graphics 'Olex2 1.5-alpha (Dolomanov et al., 2009)'
_computing_publication_material 'Olex2 1.5-alpha (Dolomanov et al., 2009)'
_computing_structure_refinement 'SHELXL 2018/3 (Sheldrick, 2015)'
_computing_structure_solution 'olex2.solve 1.5-alpha (Bourhis et al., 2015)'
_diffrn_ambient_temperature 296.15
_diffrn_measured_fraction_theta_full 0.991
_diffrn_measured_fraction_theta_max 0.975
_diffrn_measurement_device_type 'Bruker APEX-II CCD'
_diffrn_measurement_method '\f and \w scans'
_diffrn_radiation_type MoK\a
_diffrn_radiation_wavelength 0.71073
_diffrn_reflns_av_R_equivalents 0.0204
_diffrn_reflns_av_unetI/netI 0.0280
_diffrn_reflns_Laue_measured_fraction_full 0.991
_diffrn_reflns_Laue_measured_fraction_max 0.975
_diffrn_reflns_limit_h_max 20
_diffrn_reflns_limit_h_min -20
_diffrn_reflns_limit_k_max 13
_diffrn_reflns_limit_k_min -19
_diffrn_reflns_limit_l_max 8
_diffrn_reflns_limit_l_min -12
_diffrn_reflns_number 16041
_diffrn_reflns_point_group_measured_fraction_full 0.991
_diffrn_reflns_point_group_measured_fraction_max 0.975
_diffrn_reflns_theta_full 25.242
_diffrn_reflns_theta_max 27.449
_diffrn_reflns_theta_min 1.274
_exptl_absorpt_coefficient_mu 1.012
_exptl_absorpt_correction_T_max 0.7455
_exptl_absorpt_correction_T_min 0.6755
_exptl_absorpt_correction_type multi-scan
_exptl_crystal_colour 'clear light yellow'
_exptl_crystal_density_diffrn 1.507
_exptl_crystal_description block
_exptl_crystal_F_000 1096
_exptl_crystal_size_max 0.5
_exptl_crystal_size_mid 0.5
_exptl_crystal_size_min 0.5
_refine_diff_density_max 1.587
_refine_diff_density_min -1.872
_refine_diff_density_rms 0.148
_refine_ls_extinction_method none
_refine_ls_goodness_of_fit_ref 1.071
_refine_ls_hydrogen_treatment constr
_refine_ls_matrix_type full
_refine_ls_number_parameters 286
_refine_ls_number_reflns 5341
_refine_ls_number_restraints 102
_refine_ls_restrained_S_all 1.093
_refine_ls_R_factor_all 0.1193
_refine_ls_R_factor_gt 0.0947
_refine_ls_shift/su_max 0.001
_refine_ls_shift/su_mean 0.000
_refine_ls_structure_factor_coef Fsqd
_refine_ls_weighting_details 'w=1/[\s^2^(Fo^2^)+(0.1181P)^2^+17.4835P] where P=(Fo^2^+2Fc^2^)/3'
_refine_ls_weighting_scheme calc
_refine_ls_wR_factor_gt 0.2627
_refine_ls_wR_factor_ref 0.2823
_reflns_Friedel_coverage 0.000
_reflns_number_gt 3890
_reflns_number_total 5341
_reflns_threshold_expression 'I > 2\s(I)'
_cod_data_source_file d3cc05273g2.cif
_cod_data_source_block 1
_cod_depositor_comments 'Adding full bibliography for 7132634--7132635.cif.'
_cod_database_code 7132634
_shelx_shelxl_version_number 2018/3
_shelx_space_group_comment
;
The symmetry employed for this shelxl refinement is uniquely defined
by the following loop, which should always be used as a source of
symmetry information in preference to the above space-group names.
They are only intended as comments.
;
_shelx_estimated_absorpt_t_max 0.632
_shelx_estimated_absorpt_t_min 0.632
_olex2_refinement_description
;
1. Fixed Uiso
 At 1.2 times of:
  All C(H) groups
2. Rigid bond restraints
 N6, C23, C24, C26, C25, C27, C21, C20, C19, C22, N5
 with sigma for 1-2 distances of 0.001 and sigma for 1-3 distances of 0.002
 In1, N5, N6
 with sigma for 1-2 distances of 0.001 and sigma for 1-3 distances of 0.002
3. Uiso/Uaniso restraints and constraints
In1 \\sim N5 \\sim N6: within 2A with sigma of 0.001 and sigma for terminal
atoms of 0.002 within 2A
N6 \\sim C23 \\sim C24 \\sim C26 \\sim C25 \\sim C27 \\sim C21 \\sim C20 \\sim
C19 \\sim C22 \\sim N5: within 2A with sigma of 0.001 and sigma for terminal
atoms of 0.002 within 2A
4.a Aromatic/amide H refined with riding coordinates:
 C18(H18), C1(H1), C21(H21), C20(H20), C19(H19), C17(H17), C9(H9), C3(H3),
 C8(H8), C16(H16), C7(H7), C6(H6), C10(H10), C2(H2), C15(H15), C12(H12),
 C11(H11), C25(H25), C24(H24), C27(H27), C26(H26)
4.b Fitted pentagon refined as free rotating group:
 C22(C21,C20,C19,N5)
4.c Fitted hexagon refined as free rotating group:
 C25(C24,C23,N6,C27,C26)
;
_olex2_submission_special_instructions 'No special instructions were received'

loop_
_space_group_symop_operation_xyz
'x, y, z'
'-x, y+1/2, -z+1/2'
'-x, -y, -z'
'x, -y-1/2, z-1/2'

loop_
_atom_site_label
_atom_site_type_symbol
_atom_site_fract_x
_atom_site_fract_y
_atom_site_fract_z
_atom_site_U_iso_or_equiv
_atom_site_adp_type
_atom_site_occupancy
_atom_site_site_symmetry_order
_atom_site_calc_flag
_atom_site_refinement_flags_posn
_atom_site_refinement_flags_adp
_atom_site_refinement_flags_occupancy
_atom_site_disorder_assembly
_atom_site_disorder_group
In1 In 0.74686(4) 0.51037(4) 0.50456(6) 0.0585(3) Uani 1 1 d . U . . .
N4 N 0.6872(4) 0.3813(4) 0.5504(8) 0.0544(17) Uani 1 1 d . . . . .
N2 N 0.8107(5) 0.6415(5) 0.4936(8) 0.0587(18) Uani 1 1 d . . . . .
N1 N 0.6867(4) 0.5944(5) 0.6368(7) 0.0547(17) Uani 1 1 d . . . . .
N3 N 0.8407(5) 0.4442(7) 0.6429(10) 0.078(2) Uani 1 1 d . . . . .
C4 C 0.7067(6) 0.6794(6) 0.6305(9) 0.060(2) Uani 1 1 d . . . . .
C14 C 0.7399(7) 0.3293(6) 0.6389(11) 0.069(3) Uani 1 1 d . . . . .
C18 C 0.6092(6) 0.3526(6) 0.4994(11) 0.063(2) Uani 1 1 d . . . . .
H18 H 0.574443 0.387743 0.437666 0.075 Uiso 1 1 calc R U . . .
C5 C 0.7744(6) 0.7047(6) 0.5563(10) 0.060(2) Uani 1 1 d . . . . .
C1 C 0.6236(6) 0.5882(8) 0.7124(9) 0.073(3) Uani 1 1 d . . . . .
H1 H 0.597447 0.536998 0.731420 0.087 Uiso 1 1 calc R U . . .
C22 C 0.6608(4) 0.5228(5) 0.1889(7) 0.0787(9) Uani 1 1 d G U . . .
C21 C 0.5885(5) 0.5526(6) 0.0994(5) 0.0794(9) Uani 1 1 d G U . . .
H21 H 0.580150 0.551445 0.002389 0.095 Uiso 1 1 calc R U . . .
C20 C 0.5312(4) 0.5845(5) 0.1839(7) 0.0786(9) Uani 1 1 d G U . . .
H20 H 0.478685 0.607893 0.152044 0.094 Uiso 1 1 calc R U . . .
C19 C 0.5680(4) 0.5744(5) 0.3257(6) 0.0776(9) Uani 1 1 d G U . . .
H19 H 0.543935 0.590060 0.402964 0.093 Uiso 1 1 calc R U . . .
N5 N 0.6481(4) 0.5363(5) 0.3288(6) 0.0768(9) Uani 1 1 d G U . . .
C17 C 0.5797(7) 0.2747(7) 0.5345(13) 0.078(3) Uani 1 1 d . . . . .
H17 H 0.525390 0.257472 0.499527 0.094 Uiso 1 1 calc R U . . .
C13 C 0.8218(6) 0.3630(8) 0.6828(12) 0.074(3) Uani 1 1 d . . . . .
C9 C 0.8725(7) 0.6623(8) 0.4189(13) 0.084(3) Uani 1 1 d . . . . .
H9 H 0.897855 0.618588 0.374779 0.101 Uiso 1 1 calc R U . . .
C3 C 0.6584(8) 0.7277(8) 0.7048(11) 0.082(3) Uani 1 1 d . . . . .
H3 H 0.660999 0.787182 0.718412 0.098 Uiso 1 1 calc R U . . .
C8 C 0.8982(8) 0.7459(9) 0.4072(15) 0.095(4) Uani 1 1 d . . . . .
H8 H 0.942828 0.758292 0.360675 0.114 Uiso 1 1 calc R U . . .
C16 C 0.6319(8) 0.2222(8) 0.6227(17) 0.099(4) Uani 1 1 d . . . . .
H16 H 0.613285 0.168163 0.646661 0.119 Uiso 1 1 calc R U . . .
C7 C 0.8579(9) 0.8104(9) 0.4641(15) 0.102(4) Uani 1 1 d . . . . .
H7 H 0.872594 0.867802 0.452496 0.123 Uiso 1 1 calc R U . . .
C6 C 0.7972(8) 0.7908(7) 0.5367(13) 0.081(3) Uani 1 1 d . . . . .
H6 H 0.769353 0.835038 0.575208 0.097 Uiso 1 1 calc R U . . .
C10 C 0.9221(7) 0.4605(11) 0.7003(16) 0.103(4) Uani 1 1 d . . . . .
H10 H 0.951809 0.510666 0.688125 0.124 Uiso 1 1 calc R U . . .
C2 C 0.6036(8) 0.6694(10) 0.7571(13) 0.094(4) Uani 1 1 d . . . . .
H2 H 0.562430 0.682825 0.810659 0.112 Uiso 1 1 calc R U . . .
C15 C 0.7105(8) 0.2483(8) 0.6754(16) 0.096(4) Uani 1 1 d . . . . .
H15 H 0.745187 0.212414 0.735929 0.115 Uiso 1 1 calc R U . . .
C12 C 0.8910(8) 0.3287(11) 0.7698(19) 0.119(5) Uani 1 1 d . . . . .
H12 H 0.894358 0.274821 0.812894 0.143 Uiso 1 1 calc R U . . .
C11 C 0.9526(8) 0.3897(13) 0.7792(18) 0.124(6) Uani 1 1 d . . . . .
H11 H 1.006063 0.384464 0.830181 0.148 Uiso 1 1 calc R U . . .
C25 C 0.8353(5) 0.4356(5) 0.0452(5) 0.0825(10) Uani 1 1 d G U . . .
H25 H 0.848901 0.424965 -0.042802 0.099 Uiso 1 1 calc R U . . .
C24 C 0.7584(4) 0.4723(5) 0.0582(6) 0.0818(9) Uani 1 1 d G U . . .
H24 H 0.720699 0.486271 -0.021154 0.098 Uiso 1 1 calc R U . . .
C23 C 0.7380(4) 0.4882(5) 0.1897(7) 0.0801(9) Uani 1 1 d G U . . .
N6 N 0.7945(4) 0.4674(5) 0.3083(5) 0.0785(9) Uani 1 1 d G U . . .
C27 C 0.8713(4) 0.4306(5) 0.2953(6) 0.0802(9) Uani 1 1 d G U . . .
H27 H 0.909018 0.416677 0.374646 0.096 Uiso 1 1 calc R U . . .
C26 C 0.8917(4) 0.4147(5) 0.1638(7) 0.0813(10) Uani 1 1 d G U . . .
H26 H 0.943062 0.390167 0.155101 0.098 Uiso 1 1 calc R U . . .

loop_
_atom_site_aniso_label
_atom_site_aniso_U_11
_atom_site_aniso_U_22
_atom_site_aniso_U_33
_atom_site_aniso_U_23
_atom_site_aniso_U_13
_atom_site_aniso_U_12
In1 0.0630(5) 0.0572(4) 0.0569(4) -0.0064(3) 0.0145(3) -0.0156(3)
N4 0.055(4) 0.042(4) 0.068(5) -0.001(3) 0.015(3) -0.001(3)
N2 0.057(4) 0.053(4) 0.067(5) -0.002(3) 0.010(4) -0.014(3)
N1 0.055(4) 0.058(4) 0.051(4) -0.005(3) 0.010(3) -0.003(3)
N3 0.051(4) 0.079(6) 0.102(7) -0.011(5) 0.005(4) -0.008(4)
C4 0.065(5) 0.062(6) 0.050(5) -0.003(4) -0.001(4) 0.006(4)
C14 0.074(6) 0.049(5) 0.085(7) 0.001(5) 0.020(5) 0.011(5)
C18 0.062(5) 0.050(5) 0.078(6) -0.003(4) 0.017(5) -0.009(4)
C5 0.066(5) 0.055(5) 0.058(5) -0.009(4) 0.005(4) -0.010(4)
C1 0.065(6) 0.110(9) 0.042(5) 0.014(5) 0.007(4) -0.002(6)
C22 0.092(2) 0.078(2) 0.0661(15) -0.0076(16) 0.0118(11) -0.0170(18)
C21 0.092(2) 0.079(2) 0.0664(17) -0.0063(17) 0.0100(12) -0.0177(19)
C20 0.090(2) 0.078(2) 0.0661(17) -0.0050(17) 0.0087(13) -0.0167(19)
C19 0.089(2) 0.078(2) 0.0654(17) -0.0051(17) 0.0089(12) -0.0160(19)
N5 0.088(2) 0.077(2) 0.0638(16) -0.0057(17) 0.0083(11) -0.0159(18)
C17 0.071(6) 0.052(6) 0.115(9) -0.007(6) 0.025(6) -0.011(5)
C13 0.059(6) 0.075(7) 0.086(7) 0.005(6) 0.011(5) 0.017(5)
C9 0.080(7) 0.077(8) 0.100(9) -0.006(6) 0.031(6) -0.022(6)
C3 0.102(9) 0.075(7) 0.069(6) -0.005(5) 0.018(6) 0.018(6)
C8 0.090(9) 0.083(8) 0.116(10) -0.005(8) 0.031(8) -0.031(7)
C16 0.089(9) 0.059(7) 0.153(13) 0.017(8) 0.029(9) 0.001(6)
C7 0.114(10) 0.081(9) 0.114(10) -0.008(8) 0.022(9) -0.049(8)
C6 0.088(8) 0.058(6) 0.096(8) -0.001(6) 0.012(6) -0.012(6)
C10 0.045(6) 0.122(11) 0.136(12) -0.012(10) -0.005(7) -0.001(7)
C2 0.085(8) 0.126(11) 0.075(7) 0.006(7) 0.026(6) 0.040(8)
C15 0.079(8) 0.057(6) 0.148(12) 0.027(7) 0.004(8) 0.007(6)
C12 0.071(8) 0.115(12) 0.168(15) 0.024(11) 0.005(9) 0.026(8)
C11 0.052(7) 0.165(16) 0.147(14) 0.003(12) -0.005(8) 0.017(9)
C25 0.096(2) 0.082(2) 0.0714(17) -0.0119(17) 0.0186(14) -0.0158(19)
C24 0.096(2) 0.081(2) 0.0701(16) -0.0112(17) 0.0176(13) -0.0163(19)
C23 0.094(2) 0.079(2) 0.0684(15) -0.0107(16) 0.0165(12) -0.0168(18)
N6 0.092(2) 0.079(2) 0.0665(15) -0.0135(16) 0.0202(12) -0.0151(18)
C27 0.093(2) 0.080(2) 0.0696(16) -0.0134(17) 0.0199(14) -0.0147(19)
C26 0.094(2) 0.081(2) 0.0704(17) -0.0130(17) 0.0200(14) -0.0149(19)

loop_
_atom_type_symbol
_atom_type_description
_atom_type_scat_dispersion_real
_atom_type_scat_dispersion_imag
_atom_type_scat_source
C C 0.0033 0.0016 'International Tables Vol C Tables 4.2.6.8 and 6.1.1.4'
H H 0.0000 0.0000 'International Tables Vol C Tables 4.2.6.8 and 6.1.1.4'
In In -0.7276 1.3100 'International Tables Vol C Tables 4.2.6.8 and 6.1.1.4'
N N 0.0061 0.0033 'International Tables Vol C Tables 4.2.6.8 and 6.1.1.4'

loop_
_geom_angle_atom_site_label_1
_geom_angle_atom_site_label_2
_geom_angle_atom_site_label_3
_geom_angle
_geom_angle_site_symmetry_1
_geom_angle_site_symmetry_3
_geom_angle_publ_flag
N2 In1 N4 171.6(3) . . ?
N1 In1 N4 99.5(3) . . ?
N1 In1 N2 75.1(3) . . ?
N1 In1 N5 90.7(3) . . ?
N1 In1 N6 157.0(3) . . ?
N3 In1 N4 74.8(3) . . ?
N3 In1 N2 100.0(3) . . ?
N3 In1 N1 104.9(3) . . ?
N3 In1 N5 160.9(3) . . ?
N3 In1 N6 95.0(3) . . ?
N5 In1 N4 91.9(3) . . ?
N5 In1 N2 94.7(3) . . ?
N5 In1 N6 72.5(3) . . ?
N6 In1 N4 96.7(3) . . ?
N6 In1 N2 90.3(3) . . ?
C14 N4 In1 113.2(6) . . ?
C18 N4 In1 127.6(6) . . ?
C18 N4 C14 119.2(8) . . ?
C5 N2 In1 113.2(6) . . ?
C5 N2 C9 118.7(9) . . ?
C9 N2 In1 127.6(7) . . ?
C4 N1 In1 115.0(6) . . ?
C1 N1 In1 136.8(8) . . ?
C1 N1 C4 107.4(9) . . ?
C13 N3 In1 116.9(7) . . ?
C13 N3 C10 107.4(11) . . ?
C10 N3 In1 135.6(10) . . ?
N1 C4 C5 119.1(8) . . ?
N1 C4 C3 110.2(9) . . ?
C3 C4 C5 130.7(10) . . ?
N4 C14 C13 115.5(9) . . ?
N4 C14 C15 118.6(10) . . ?
C15 C14 C13 125.9(10) . . ?
N4 C18 H18 118.6 . . ?
N4 C18 C17 122.8(10) . . ?
C17 C18 H18 118.6 . . ?
N2 C5 C4 116.5(8) . . ?
N2 C5 C6 119.3(9) . . ?
C6 C5 C4 123.8(10) . . ?
N1 C1 H1 125.0 . . ?
N1 C1 C2 109.9(11) . . ?
C2 C1 H1 125.0 . . ?
N5 C22 C21 108.0 . . ?
C23 C22 C21 143.1(6) . . ?
C23 C22 N5 108.8(6) . . ?
C22 C21 H21 126.0 . . ?
C20 C21 C22 108.0 . . ?
C20 C21 H21 126.0 . . ?
C21 C20 H20 126.0 . . ?
C21 C20 C19 108.0 . . ?
C19 C20 H20 126.0 . . ?
C20 C19 H19 126.0 . . ?
C20 C19 N5 108.0 . . ?
N5 C19 H19 126.0 . . ?
C22 N5 In1 121.5(4) . . ?
C19 N5 In1 130.2(4) . . ?
C19 N5 C22 108.0 . . ?
C18 C17 H17 120.8 . . ?
C18 C17 C16 118.4(11) . . ?
C16 C17 H17 120.8 . . ?
N3 C13 C14 119.4(9) . . ?
N3 C13 C12 109.1(11) . . ?
C12 C13 C14 131.4(12) . . ?
N2 C9 H9 119.1 . . ?
N2 C9 C8 121.8(12) . . ?
C8 C9 H9 119.1 . . ?
C4 C3 H3 126.7 . . ?
C4 C3 C2 106.6(11) . . ?
C2 C3 H3 126.7 . . ?
C9 C8 H8 120.3 . . ?
C7 C8 C9 119.3(12) . . ?
C7 C8 H8 120.3 . . ?
C17 C16 H16 119.7 . . ?
C15 C16 C17 120.6(11) . . ?
C15 C16 H16 119.7 . . ?
C8 C7 H7 120.4 . . ?
C6 C7 C8 119.3(12) . . ?
C6 C7 H7 120.4 . . ?
C5 C6 H6 119.3 . . ?
C7 C6 C5 121.4(12) . . ?
C7 C6 H6 119.3 . . ?
N3 C10 H10 125.8 . . ?
N3 C10 C11 108.4(13) . . ?
C11 C10 H10 125.8 . . ?
C1 C2 C3 105.9(10) . . ?
C1 C2 H2 127.0 . . ?
C3 C2 H2 127.0 . . ?
C14 C15 H15 119.8 . . ?
C16 C15 C14 120.3(12) . . ?
C16 C15 H15 119.8 . . ?
C13 C12 H12 126.7 . . ?
C11 C12 C13 106.6(14) . . ?
C11 C12 H12 126.7 . . ?
C10 C11 H11 125.8 . . ?
C12 C11 C10 108.5(12) . . ?
C12 C11 H11 125.8 . . ?
C24 C25 H25 120.0 . . ?
C24 C25 C26 120.0 . . ?
C26 C25 H25 120.0 . . ?
C25 C24 H24 120.0 . . ?
C25 C24 C23 120.0 . . ?
C23 C24 H24 120.0 . . ?
C22 C23 C24 114.5(6) . . ?
C22 C23 N6 125.5(6) . . ?
N6 C23 C24 120.0 . . ?
C23 N6 In1 111.3(4) . . ?
C27 N6 In1 128.6(4) . . ?
C27 N6 C23 120.0 . . ?
N6 C27 H27 120.0 . . ?
N6 C27 C26 120.0 . . ?
C26 C27 H27 120.0 . . ?
C25 C26 H26 120.0 . . ?
C27 C26 C25 120.0 . . ?
C27 C26 H26 120.0 . . ?

loop_
_geom_bond_atom_site_label_1
_geom_bond_atom_site_label_2
_geom_bond_distance
_geom_bond_site_symmetry_2
_geom_bond_publ_flag
In1 N4 2.291(7) . ?
In1 N2 2.285(7) . ?
In1 N1 2.162(7) . ?
In1 N3 2.126(9) . ?
In1 N5 2.184(5) . ?
In1 N6 2.264(5) . ?
N4 C14 1.371(12) . ?
N4 C18 1.356(11) . ?
N2 C5 1.336(12) . ?
N2 C9 1.362(13) . ?
N1 C4 1.358(12) . ?
N1 C1 1.351(11) . ?
N3 C13 1.362(15) . ?
N3 C10 1.370(13) . ?
C4 C5 1.456(13) . ?
C4 C3 1.366(14) . ?
C14 C13 1.426(15) . ?
C14 C15 1.404(15) . ?
C18 H18 0.9300 . ?
C18 C17 1.358(13) . ?
C5 C6 1.401(14) . ?
C1 H1 0.9300 . ?
C1 C2 1.383(17) . ?
C22 C21 1.4200 . ?
C22 N5 1.4200 . ?
C22 C23 1.359(8) . ?
C21 H21 0.9300 . ?
C21 C20 1.4200 . ?
C20 H20 0.9300 . ?
C20 C19 1.4200 . ?
C19 H19 0.9300 . ?
C19 N5 1.4200 . ?
C17 H17 0.9300 . ?
C17 C16 1.372(17) . ?
C13 C12 1.396(17) . ?
C9 H9 0.9300 . ?
C9 C8 1.367(16) . ?
C3 H3 0.9300 . ?
C3 C2 1.413(17) . ?
C8 H8 0.9300 . ?
C8 C7 1.356(19) . ?
C16 H16 0.9300 . ?
C16 C15 1.355(18) . ?
C7 H7 0.9300 . ?
C7 C6 1.331(16) . ?
C6 H6 0.9300 . ?
C10 H10 0.9300 . ?
C10 C11 1.38(2) . ?
C2 H2 0.9300 . ?
C15 H15 0.9300 . ?
C12 H12 0.9300 . ?
C12 C11 1.37(2) . ?
C11 H11 0.9300 . ?
C25 H25 0.9300 . ?
C25 C24 1.3900 . ?
C25 C26 1.3900 . ?
C24 H24 0.9300 . ?
C24 C23 1.3900 . ?
C23 N6 1.3900 . ?
N6 C27 1.3900 . ?
C27 H27 0.9300 . ?
C27 C26 1.3900 . ?
C26 H26 0.9300 . ?

loop_
_geom_torsion_atom_site_label_1
_geom_torsion_atom_site_label_2
_geom_torsion_atom_site_label_3
_geom_torsion_atom_site_label_4
_geom_torsion
_geom_torsion_site_symmetry_1
_geom_torsion_site_symmetry_2
_geom_torsion_site_symmetry_3
_geom_torsion_site_symmetry_4
_geom_torsion_publ_flag
In1 N4 C14 C13 -1.7(11) . . . . ?
In1 N4 C14 C15 179.9(9) . . . . ?
In1 N4 C18 C17 -179.4(8) . . . . ?
In1 N2 C5 C4 5.3(10) . . . . ?
In1 N2 C5 C6 -168.7(8) . . . . ?
In1 N2 C9 C8 171.6(10) . . . . ?
In1 N1 C4 C5 -9.7(10) . . . . ?
In1 N1 C4 C3 173.0(7) . . . . ?
In1 N1 C1 C2 -169.4(8) . . . . ?
In1 N3 C13 C14 -4.3(14) . . . . ?
In1 N3 C13 C12 178.4(9) . . . . ?
In1 N3 C10 C11 -177.2(10) . . . . ?
In1 N6 C27 C26 -174.9(5) . . . . ?
N4 C14 C13 N3 4.0(15) . . . . ?
N4 C14 C13 C12 -179.4(13) . . . . ?
N4 C14 C15 C16 1(2) . . . . ?
N4 C18 C17 C16 -1.6(17) . . . . ?
N2 C5 C6 C7 -4.3(18) . . . . ?
N2 C9 C8 C7 -4(2) . . . . ?
N1 C4 C5 N2 2.7(13) . . . . ?
N1 C4 C5 C6 176.3(10) . . . . ?
N1 C4 C3 C2 -1.7(12) . . . . ?
N1 C1 C2 C3 0.0(13) . . . . ?
N3 C13 C12 C11 -1.4(18) . . . . ?
N3 C10 C11 C12 0.9(19) . . . . ?
C4 N1 C1 C2 -1.0(11) . . . . ?
C4 C5 C6 C7 -177.8(11) . . . . ?
C4 C3 C2 C1 1.0(13) . . . . ?
C14 N4 C18 C17 1.5(14) . . . . ?
C14 C13 C12 C11 -178.3(13) . . . . ?
C18 N4 C14 C13 177.4(9) . . . . ?
C18 N4 C14 C15 -1.0(15) . . . . ?
C18 C17 C16 C15 1(2) . . . . ?
C5 N2 C9 C8 0.2(17) . . . . ?
C5 C4 C3 C2 -178.7(10) . . . . ?
C1 N1 C4 C5 179.1(8) . . . . ?
C1 N1 C4 C3 1.7(11) . . . . ?
C22 C21 C20 C19 0.0 . . . . ?
C22 C23 N6 In1 -5.5(7) . . . . ?
C22 C23 N6 C27 178.8(8) . . . . ?
C21 C22 N5 In1 -174.9(6) . . . . ?
C21 C22 N5 C19 0.0 . . . . ?
C21 C22 C23 C24 -1.8(12) . . . . ?
C21 C22 C23 N6 179.3(7) . . . . ?
C21 C20 C19 N5 0.0 . . . . ?
C20 C19 N5 In1 174.2(6) . . . . ?
C20 C19 N5 C22 0.0 . . . . ?
N5 C22 C21 C20 0.0 . . . . ?
N5 C22 C23 C24 -179.6(4) . . . . ?
N5 C22 C23 N6 1.5(8) . . . . ?
C17 C16 C15 C14 -1(2) . . . . ?
C13 N3 C10 C11 -1.7(16) . . . . ?
C13 C14 C15 C16 -177.6(13) . . . . ?
C13 C12 C11 C10 0(2) . . . . ?
C9 N2 C5 C4 177.8(9) . . . . ?
C9 N2 C5 C6 3.8(15) . . . . ?
C9 C8 C7 C6 4(2) . . . . ?
C3 C4 C5 N2 179.4(10) . . . . ?
C3 C4 C5 C6 -6.9(17) . . . . ?
C8 C7 C6 C5 0(2) . . . . ?
C10 N3 C13 C14 179.2(11) . . . . ?
C10 N3 C13 C12 1.9(15) . . . . ?
C15 C14 C13 N3 -177.8(12) . . . . ?
C15 C14 C13 C12 -1(2) . . . . ?
C25 C24 C23 C22 -178.9(7) . . . . ?
C25 C24 C23 N6 0.0 . . . . ?
C24 C25 C26 C27 0.0 . . . . ?
C24 C23 N6 In1 175.7(4) . . . . ?
C24 C23 N6 C27 0.0 . . . . ?
C23 C22 C21 C20 -177.8(12) . . . . ?
C23 C22 N5 In1 3.7(7) . . . . ?
C23 C22 N5 C19 178.6(7) . . . . ?
C23 N6 C27 C26 0.0 . . . . ?
N6 C27 C26 C25 0.0 . . . . ?
C26 C25 C24 C23 0.0 . . . . ?
